data_7215392
loop_
_publ_author_name
'Fu, Shu-Jun'
'Wang, Li'
'Tao, Tao'
'Hu, Bin'
'Huang, Wei'
'You, Xiao-Zeng'

_publ_section_title
;
 Zinc(ii) and cadmium(ii) coordination polymers mediated by rationally
 designed symmetrical/asymmetrical V-shaped heterocyclic aromatic ligands
 exhibiting different supramolecular architectures
;
_journal_issue 20
_journal_name_full CrystEngComm
_journal_page_first 6192
_journal_paper_doi 10.1039/c1ce05516j
_journal_volume 13
_journal_year 2011
_chemical_formula_moiety 'C10 H8 N4 S'
_chemical_formula_sum 'C10 H8 N4 S'
_chemical_formula_weight 216.26
_chemical_name_systematic
;
?
;
_space_group_IT_number 154
_symmetry_cell_setting trigonal
_symmetry_space_group_name_Hall 'P 32 2"'
_symmetry_space_group_name_H-M 'P 32 2 1'
_atom_sites_solution_hydrogens geom
_atom_sites_solution_primary direct
_atom_sites_solution_secondary difmap
_audit_creation_method SHELXL-97
_cell_angle_alpha 90.00
_cell_angle_beta 90.00
_cell_angle_gamma 120.00
_cell_formula_units_Z 3
_cell_length_a 7.3135(4)
_cell_length_b 7.3135(4)
_cell_length_c 16.4964(19)
_cell_measurement_reflns_used 3330
_cell_measurement_temperature 291(2)
_cell_measurement_theta_max 28.092
_cell_measurement_theta_min 3.217
_cell_volume 764.14(11)
_computing_cell_refinement SMART
_computing_data_collection 'SMART (BRUKER 2000)'
_computing_data_reduction 'SAINT (BRUKER 2000)'
_computing_molecular_graphics SHELXTL
_computing_publication_material SHELXTL
_computing_structure_refinement SHELXTL
_computing_structure_solution 'SHELXTL (BRUKER 2000)'
_diffrn_ambient_temperature 291(2)
_diffrn_measured_fraction_theta_full 0.996
_diffrn_measured_fraction_theta_max 0.996
_diffrn_measurement_device_type 'BRUKER Smart Apex CCD area detector'
_diffrn_measurement_method '\f and \w scans'
_diffrn_radiation_monochromator graphite
_diffrn_radiation_source 'fine-focus sealed tube'
_diffrn_radiation_type MoK\a
_diffrn_radiation_wavelength 0.71073
_diffrn_reflns_av_R_equivalents 0.0564
_diffrn_reflns_av_sigmaI/netI 0.0326
_diffrn_reflns_limit_h_max 9
_diffrn_reflns_limit_h_min -9
_diffrn_reflns_limit_k_max 9
_diffrn_reflns_limit_k_min -9
_diffrn_reflns_limit_l_max 17
_diffrn_reflns_limit_l_min -21
_diffrn_reflns_number 4756
_diffrn_reflns_theta_full 28.15
_diffrn_reflns_theta_max 28.15
_diffrn_reflns_theta_min 3.22
_exptl_absorpt_coefficient_mu 0.287
_exptl_absorpt_correction_T_max 0.9719
_exptl_absorpt_correction_T_min 0.9502
_exptl_absorpt_correction_type multi-scan
_exptl_absorpt_process_details 'SADABS, BRUKER(2000)'
_exptl_crystal_colour yellow
_exptl_crystal_density_diffrn 1.410
_exptl_crystal_density_method 'not measured'
_exptl_crystal_description block
_exptl_crystal_F_000 336
_exptl_crystal_size_max 0.18
_exptl_crystal_size_mid 0.14
_exptl_crystal_size_min 0.10
_refine_diff_density_max 0.149
_refine_diff_density_min -0.208
_refine_diff_density_rms 0.044
_refine_ls_abs_structure_details 'Flack H D (1983), Acta Cryst. A39, 876-881'
_refine_ls_abs_structure_Flack -0.03(10)
_refine_ls_extinction_method none
_refine_ls_goodness_of_fit_ref 1.047
_refine_ls_hydrogen_treatment constr
_refine_ls_matrix_type full
_refine_ls_number_parameters 69
_refine_ls_number_reflns 1243
_refine_ls_number_restraints 0
_refine_ls_restrained_S_all 1.047
_refine_ls_R_factor_all 0.0334
_refine_ls_R_factor_gt 0.0322
_refine_ls_shift/su_max 0.000
_refine_ls_shift/su_mean 0.000
_refine_ls_structure_factor_coef Fsqd
_refine_ls_weighting_details 'calc w=1/[\s^2^(Fo^2^)+(0.0511P)^2^+0.0793P] where P=(Fo^2^+2Fc^2^)/3'
_refine_ls_weighting_scheme calc
_refine_ls_wR_factor_gt 0.0855
_refine_ls_wR_factor_ref 0.0871
_reflns_number_gt 1201
_reflns_number_total 1243
_reflns_threshold_expression >2sigma(I)
_cod_data_source_file c1ce05516j.txt
_cod_data_source_block Lsym
_cod_database_code 7215392

loop_
_symmetry_equiv_pos_as_xyz
'x, y, z'
'-y, x-y, z+2/3'
'-x+y, -x, z+1/3'
'y, x, -z'
'x-y, -y, -z+1/3'
'-x, -x+y, -z+2/3'

loop_
_atom_site_label
_atom_site_type_symbol
_atom_site_fract_x
_atom_site_fract_y
_atom_site_fract_z
_atom_site_U_iso_or_equiv
_atom_site_adp_type
_atom_site_occupancy
_atom_site_symmetry_multiplicity
_atom_site_calc_flag
_atom_site_refinement_flags
C1 C -0.0276(2) 0.8655(2) 0.11274(9) 0.0449(3) Uani 1 1 d .
H1 H -0.1037 0.7660 0.0730 0.054 Uiso 1 1 calc R
C2 C 0.1725(2) 0.9222(2) 0.13518(8) 0.0352(3) Uani 1 1 d .
C3 C 0.3556(3) 0.8557(3) 0.02238(9) 0.0518(4) Uani 1 1 d .
H3 H 0.3481 0.9479 -0.0145 0.062 Uiso 1 1 calc R
C4 C 0.4118(3) 0.6234(3) 0.07506(8) 0.0454(4) Uani 1 1 d .
H4 H 0.4524 0.5223 0.0811 0.054 Uiso 1 1 calc R
C5 C 0.3232(2) 0.6822(2) 0.13402(8) 0.0427(3) Uani 1 1 d .
H5 H 0.2930 0.6311 0.1868 0.051 Uiso 1 1 calc R
N1 N 0.28705(18) 0.83223(19) 0.10014(6) 0.0355(3) Uani 1 1 d .
N2 N 0.4332(2) 0.7339(3) 0.00529(7) 0.0541(4) Uani 1 1 d .
S1 S -0.12164(7) 1.0000 0.1667 0.0546(2) Uani 1 2 d S

loop_
_atom_site_aniso_label
_atom_site_aniso_U_11
_atom_site_aniso_U_22
_atom_site_aniso_U_33
_atom_site_aniso_U_23
_atom_site_aniso_U_13
_atom_site_aniso_U_12
C1 0.0381(7) 0.0468(8) 0.0514(8) -0.0174(6) -0.0096(6) 0.0225(6)
C2 0.0358(7) 0.0370(7) 0.0348(6) -0.0063(5) -0.0023(5) 0.0196(5)
C3 0.0690(12) 0.0561(9) 0.0379(7) 0.0081(6) 0.0140(7) 0.0370(9)
C4 0.0437(8) 0.0552(9) 0.0472(7) -0.0020(6) 0.0007(6) 0.0322(7)
C5 0.0463(7) 0.0562(9) 0.0357(6) 0.0027(6) 0.0007(5) 0.0332(7)
N1 0.0366(6) 0.0396(6) 0.0320(5) -0.0027(4) 0.0006(5) 0.0205(5)
N2 0.0639(9) 0.0664(9) 0.0423(6) 0.0017(6) 0.0154(6) 0.0403(8)
S1 0.0381(2) 0.0611(4) 0.0723(4) -0.0261(3) -0.01303(14) 0.03056(19)

loop_
_atom_type_symbol
_atom_type_description
_atom_type_scat_dispersion_real
_atom_type_scat_dispersion_imag
_atom_type_scat_source
C C 0.0033 0.0016 'International Tables Vol C Tables 4.2.6.8 and 6.1.1.4'
H H 0.0000 0.0000 'International Tables Vol C Tables 4.2.6.8 and 6.1.1.4'
N N 0.0061 0.0033 'International Tables Vol C Tables 4.2.6.8 and 6.1.1.4'
S S 0.1246 0.1234 'International Tables Vol C Tables 4.2.6.8 and 6.1.1.4'

loop_
_geom_angle_atom_site_label_1
_geom_angle_atom_site_label_2
_geom_angle_atom_site_label_3
_geom_angle
_geom_angle_site_symmetry_1
_geom_angle_site_symmetry_3
C2 C1 S1 111.44(10) . .
C2 C1 H1 124.3 . .
S1 C1 H1 124.3 . .
C1 C2 N1 122.85(12) . .
C1 C2 C2 112.33(8) . 5_675
N1 C2 C2 124.82(7) . 5_675
N2 C3 N1 112.19(14) . .
N2 C3 H3 123.9 . .
N1 C3 H3 123.9 . .
C5 C4 N2 110.41(14) . .
C5 C4 H4 124.8 . .
N2 C4 H4 124.8 . .
C4 C5 N1 106.03(12) . .
C4 C5 H5 127.0 . .
N1 C5 H5 127.0 . .
C3 N1 C5 106.25(12) . .
C3 N1 C2 126.31(13) . .
C5 N1 C2 126.84(12) . .
C3 N2 C4 105.11(12) . .
C1 S1 C1 92.47(10) 5_675 .

loop_
_geom_bond_atom_site_label_1
_geom_bond_atom_site_label_2
_geom_bond_distance
_geom_bond_site_symmetry_2
C1 C2 1.3576(19) .
C1 S1 1.7053(15) .
C1 H1 0.9300 .
C2 N1 1.4218(17) .
C2 C2 1.432(2) 5_675
C3 N2 1.304(2) .
C3 N1 1.3565(17) .
C3 H3 0.9300 .
C4 C5 1.3523(19) .
C4 N2 1.3694(19) .
C4 H4 0.9300 .
C5 N1 1.3698(18) .
C5 H5 0.9300 .
S1 C1 1.7053(15) 5_675
